data_7014900
loop_
_publ_author_name
'Jones, Roderick C.'
'Chojnacka, Maja W.'
'Quail, J. Wilson'
'Gardiner, Michael G.'
'Decken, Andreas'
'Yates, Brian F.'
'Gossage, Robert A.'

_publ_section_title
;
 Oxazoles revisited: On the nature of binding of benzoxazole and
 2-methylbenzoxazole with the zinc and palladium halides.
;
_journal_issue 7
_journal_name_full 'Dalton transactions (Cambridge, England : 2003)'
_journal_page_first 1594
_journal_page_last 1600
_journal_paper_doi 10.1039/c0dt01266a
_journal_volume 40
_journal_year 2011
_chemical_formula_sum 'C16 H14 Br2 N2 O2 Zn'
_chemical_formula_weight 491.48
_chemical_name_systematic
;

?

;
_space_group_IT_number 14
_symmetry_cell_setting monoclinic
_symmetry_space_group_name_Hall '-P 2ybc'
_symmetry_space_group_name_H-M 'P 1 21/c 1'
_atom_sites_solution_hydrogens geom
_atom_sites_solution_primary direct
_atom_sites_solution_secondary difmap
_audit_creation_method SHELXL-97
_cell_angle_alpha 90.00
_cell_angle_beta 108.101(10)
_cell_angle_gamma 90.00
_cell_formula_units_Z 4
_cell_length_a 9.522(7)
_cell_length_b 25.846(19)
_cell_length_c 7.222(5)
_cell_measurement_reflns_used 5457
_cell_measurement_temperature 173(2)
_cell_measurement_theta_max 27.95
_cell_measurement_theta_min 2.38
_cell_volume 1689(2)
_computing_cell_refinement 'Bruker SMART'
_computing_data_collection 'Bruker SMART'
_computing_data_reduction 'Bruker SAINT'
_computing_molecular_graphics 'Bruker SHELXTL'
_computing_publication_material 'Bruker SHELXTL'
_computing_structure_refinement 'SHELXL-97 (Sheldrick, 1997)'
_computing_structure_solution 'SHELXS-97 (Sheldrick, 1990)'
_diffrn_ambient_temperature 173(2)
_diffrn_measured_fraction_theta_full 1.000
_diffrn_measured_fraction_theta_max 0.975
_diffrn_measurement_device_type 'CCD area detector'
_diffrn_measurement_method 'phi and omega scans'
_diffrn_radiation_monochromator graphite
_diffrn_radiation_source 'fine-focus sealed tube'
_diffrn_radiation_type MoK\a
_diffrn_radiation_wavelength 0.71073
_diffrn_reflns_av_R_equivalents 0.0488
_diffrn_reflns_av_sigmaI/netI 0.0461
_diffrn_reflns_limit_h_max 11
_diffrn_reflns_limit_h_min -12
_diffrn_reflns_limit_k_max 33
_diffrn_reflns_limit_k_min -33
_diffrn_reflns_limit_l_max 9
_diffrn_reflns_limit_l_min -9
_diffrn_reflns_number 11460
_diffrn_reflns_theta_full 25.00
_diffrn_reflns_theta_max 27.49
_diffrn_reflns_theta_min 1.58
_exptl_absorpt_coefficient_mu 6.193
_exptl_absorpt_correction_T_max 0.7471
_exptl_absorpt_correction_T_min 0.3706
_exptl_absorpt_correction_type none
_exptl_crystal_colour Colourless
_exptl_crystal_density_diffrn 1.932
_exptl_crystal_density_meas 0
_exptl_crystal_density_method 'not measured'
_exptl_crystal_description Irregular
_exptl_crystal_F_000 960
_exptl_crystal_size_max 0.20
_exptl_crystal_size_mid 0.15
_exptl_crystal_size_min 0.05
_refine_diff_density_max 1.292
_refine_diff_density_min -0.416
_refine_diff_density_rms 0.107
_refine_ls_extinction_method none
_refine_ls_goodness_of_fit_ref 1.048
_refine_ls_hydrogen_treatment mixed
_refine_ls_matrix_type full
_refine_ls_number_parameters 210
_refine_ls_number_reflns 3778
_refine_ls_number_restraints 0
_refine_ls_restrained_S_all 1.048
_refine_ls_R_factor_all 0.0398
_refine_ls_R_factor_gt 0.0314
_refine_ls_shift/su_max 0.001
_refine_ls_shift/su_mean 0.000
_refine_ls_structure_factor_coef Fsqd
_refine_ls_weighting_details 'calc w=1/[\s^2^(Fo^2^)+(0.0338P)^2^+1.4536P] where P=(Fo^2^+2Fc^2^)/3'
_refine_ls_weighting_scheme calc
_refine_ls_wR_factor_gt 0.0763
_refine_ls_wR_factor_ref 0.0809
_reflns_number_gt 3238
_reflns_number_total 3778
_reflns_threshold_expression >2sigma(I)
_cod_data_source_file C0DT01266A.TXT
_cod_data_source_block rg
_cod_depositor_comments
;
The following automatic conversions were performed:
'_symmetry_cell_setting' value 'Monoclinic' changed to 'monoclinic'
according to '/home/saulius/struct/CIF-dictionaries/cif_core.dic'
dictionary named 'cif_core.dic' version 2.4.1 from 2010-06-29.

Automatic conversion script
Id: cif_fix_enum 1555 2011-01-17 13:19:09Z saulius 
;
_cod_original_sg_symbol_H-M P2(1)/c
_cod_database_code 7014900

loop_
_symmetry_equiv_pos_as_xyz
'x, y, z'
'-x, y+1/2, -z+1/2'
'-x, -y, -z'
'x, -y-1/2, z-1/2'

loop_
_atom_site_label
_atom_site_type_symbol
_atom_site_fract_x
_atom_site_fract_y
_atom_site_fract_z
_atom_site_U_iso_or_equiv
_atom_site_adp_type
_atom_site_occupancy
_atom_site_symmetry_multiplicity
_atom_site_calc_flag
_atom_site_refinement_flags
_atom_site_disorder_assembly
_atom_site_disorder_group
Zn1 Zn 0.19173(4) 0.129219(12) 0.99646(5) 0.02022(10) Uani 1 1 d . . .
Br1 Br 0.13470(4) 0.075981(11) 1.23343(5) 0.02579(10) Uani 1 1 d . . .
Br2 Br 0.35615(4) 0.196546(11) 1.14544(5) 0.02698(10) Uani 1 1 d . . .
N1 N -0.0027(3) 0.15536(9) 0.7998(4) 0.0222(5) Uani 1 1 d . . .
C2 C -0.1103(4) 0.12546(11) 0.7031(5) 0.0261(7) Uani 1 1 d . . .
O3 O -0.2354(2) 0.15080(8) 0.6027(3) 0.0268(5) Uani 1 1 d . . .
C4 C -0.2023(4) 0.20295(11) 0.6410(5) 0.0225(6) Uani 1 1 d . . .
C5 C -0.0576(3) 0.20660(11) 0.7627(4) 0.0200(6) Uani 1 1 d . . .
C6 C -0.2944(4) 0.24443(12) 0.5714(5) 0.0257(7) Uani 1 1 d . . .
H6 H -0.3933 0.2405 0.4894 0.031 Uiso 1 1 calc R . .
C7 C -0.2310(4) 0.29234(12) 0.6307(5) 0.0279(7) Uani 1 1 d . . .
H7 H -0.2886 0.3226 0.5886 0.033 Uiso 1 1 calc R . .
C8 C -0.0841(4) 0.29746(11) 0.7514(5) 0.0279(7) Uani 1 1 d . . .
H8 H -0.0449 0.3311 0.7867 0.033 Uiso 1 1 calc R . .
C9 C 0.0060(4) 0.25467(11) 0.8207(5) 0.0234(6) Uani 1 1 d . . .
H9 H 0.1051 0.2582 0.9028 0.028 Uiso 1 1 calc R . .
C10 C -0.1142(4) 0.06836(10) 0.6848(5) 0.0285(8) Uani 1 1 d . . .
H10A H -0.0853 0.0583 0.5710 0.043 Uiso 1 1 calc R . .
H10B H -0.2145 0.0560 0.6690 0.043 Uiso 1 1 calc R . .
H10C H -0.0455 0.0531 0.8024 0.043 Uiso 1 1 calc R . .
N11 N 0.2855(3) 0.08515(9) 0.8251(4) 0.0211(5) Uani 1 1 d . . .
C12 C 0.3747(4) 0.10330(11) 0.7356(5) 0.0242(7) Uani 1 1 d . . .
O13 O 0.4560(3) 0.06662(8) 0.6814(3) 0.0262(5) Uani 1 1 d . . .
C14 C 0.4100(4) 0.02013(11) 0.7382(5) 0.0226(6) Uani 1 1 d . . .
C15 C 0.3031(3) 0.03061(10) 0.8265(5) 0.0209(6) Uani 1 1 d . . .
C16 C 0.4603(4) -0.02888(12) 0.7170(5) 0.0276(7) Uani 1 1 d . . .
H16 H 0.5356 -0.0349 0.6588 0.033 Uiso 1 1 calc R . .
C17 C 0.3928(4) -0.06875(12) 0.7869(5) 0.0302(8) Uani 1 1 d . . .
H17 H 0.4234 -0.1034 0.7778 0.036 Uiso 1 1 calc R . .
C18 C 0.2813(4) -0.05921(11) 0.8699(5) 0.0290(7) Uani 1 1 d . . .
H18 H 0.2355 -0.0876 0.9117 0.035 Uiso 1 1 calc R . .
C19 C 0.2350(4) -0.00926(11) 0.8935(5) 0.0264(7) Uani 1 1 d . . .
H19 H 0.1605 -0.0029 0.9527 0.032 Uiso 1 1 calc R . .
C20 C 0.3963(4) 0.15723(12) 0.6829(5) 0.0323(8) Uani 1 1 d . . .
H20A H 0.3289 0.1800 0.7235 0.049 Uiso 1 1 calc R . .
H20B H 0.3757 0.1598 0.5416 0.049 Uiso 1 1 calc R . .
H20C H 0.4986 0.1677 0.7487 0.049 Uiso 1 1 calc R . .

loop_
_atom_site_aniso_label
_atom_site_aniso_U_11
_atom_site_aniso_U_22
_atom_site_aniso_U_33
_atom_site_aniso_U_23
_atom_site_aniso_U_13
_atom_site_aniso_U_12
Zn1 0.0194(2) 0.01766(16) 0.0228(2) -0.00071(13) 0.00530(15) 0.00079(12)
Br1 0.02703(18) 0.02365(15) 0.02831(19) 0.00335(12) 0.01095(14) 0.00121(11)
Br2 0.02639(18) 0.02278(15) 0.02887(19) -0.00408(12) 0.00439(14) -0.00505(11)
N1 0.0211(14) 0.0202(11) 0.0233(14) -0.0012(10) 0.0038(11) 0.0018(9)
C2 0.0230(17) 0.0237(14) 0.0275(18) 0.0001(13) 0.0019(14) 0.0011(12)
O3 0.0255(12) 0.0210(10) 0.0280(12) 0.0005(9) 0.0000(10) -0.0004(8)
C4 0.0249(17) 0.0203(13) 0.0222(16) -0.0007(12) 0.0070(13) -0.0016(11)
C5 0.0239(16) 0.0210(13) 0.0173(15) 0.0012(11) 0.0095(12) 0.0011(11)
C6 0.0242(17) 0.0289(15) 0.0231(16) 0.0016(13) 0.0061(13) 0.0022(12)
C7 0.0318(19) 0.0229(14) 0.0304(18) 0.0037(13) 0.0116(15) 0.0066(12)
C8 0.037(2) 0.0212(14) 0.0270(18) -0.0003(13) 0.0128(15) -0.0017(13)
C9 0.0243(17) 0.0229(14) 0.0236(16) -0.0015(12) 0.0084(13) -0.0028(11)
C10 0.0308(18) 0.0138(13) 0.0301(18) -0.0005(12) -0.0062(14) -0.0014(11)
N11 0.0240(14) 0.0168(11) 0.0226(14) -0.0015(10) 0.0076(11) -0.0001(9)
C12 0.0304(18) 0.0233(14) 0.0185(16) -0.0018(12) 0.0070(13) 0.0003(12)
O13 0.0316(13) 0.0272(11) 0.0235(12) 0.0005(9) 0.0140(10) 0.0021(9)
C14 0.0244(16) 0.0234(14) 0.0195(16) -0.0040(12) 0.0063(13) -0.0011(11)
C15 0.0196(15) 0.0187(13) 0.0221(16) -0.0027(12) 0.0029(12) 0.0026(11)
C16 0.0266(18) 0.0314(16) 0.0214(16) -0.0041(13) 0.0028(14) 0.0095(13)
C17 0.0307(19) 0.0234(14) 0.0315(19) -0.0070(13) 0.0023(15) 0.0068(12)
C18 0.0300(18) 0.0176(13) 0.036(2) -0.0030(13) 0.0051(15) -0.0021(12)
C19 0.0230(17) 0.0209(13) 0.0369(19) -0.0026(13) 0.0116(15) 0.0006(11)
C20 0.046(2) 0.0261(15) 0.0282(18) 0.0037(14) 0.0169(16) -0.0048(14)

loop_
_atom_type_symbol
_atom_type_description
_atom_type_scat_dispersion_real
_atom_type_scat_dispersion_imag
_atom_type_scat_source
C C 0.0033 0.0016 'International Tables Vol C Tables 4.2.6.8 and 6.1.1.4'
H H 0.0000 0.0000 'International Tables Vol C Tables 4.2.6.8 and 6.1.1.4'
N N 0.0061 0.0033 'International Tables Vol C Tables 4.2.6.8 and 6.1.1.4'
O O 0.0106 0.0060 'International Tables Vol C Tables 4.2.6.8 and 6.1.1.4'
Zn Zn 0.2839 1.4301 'International Tables Vol C Tables 4.2.6.8 and 6.1.1.4'
Br Br -0.2901 2.4595 'International Tables Vol C Tables 4.2.6.8 and 6.1.1.4'

loop_
_geom_angle_atom_site_label_1
_geom_angle_atom_site_label_2
_geom_angle_atom_site_label_3
_geom_angle
_geom_angle_site_symmetry_1
_geom_angle_site_symmetry_3
_geom_angle_publ_flag
N1 Zn1 N11 103.24(11) . . ?
N1 Zn1 Br2 113.42(8) . . ?
N11 Zn1 Br2 109.18(8) . . ?
N1 Zn1 Br1 109.07(9) . . ?
N11 Zn1 Br1 110.29(8) . . ?
Br2 Zn1 Br1 111.35(5) . . ?
C2 N1 C5 105.7(3) . . ?
C2 N1 Zn1 124.3(2) . . ?
C5 N1 Zn1 129.3(2) . . ?
N1 C2 O3 114.5(3) . . ?
N1 C2 C10 129.3(3) . . ?
O3 C2 C10 116.1(3) . . ?
C2 O3 C4 104.8(2) . . ?
C6 C4 C5 124.9(3) . . ?
C6 C4 O3 127.0(3) . . ?
C5 C4 O3 108.1(2) . . ?
C9 C5 C4 120.4(3) . . ?
C9 C5 N1 132.7(3) . . ?
C4 C5 N1 106.9(2) . . ?
C4 C6 C7 114.6(3) . . ?
C4 C6 H6 122.7 . . ?
C7 C6 H6 122.7 . . ?
C6 C7 C8 122.0(3) . . ?
C6 C7 H7 119.0 . . ?
C8 C7 H7 119.0 . . ?
C9 C8 C7 122.1(3) . . ?
C9 C8 H8 119.0 . . ?
C7 C8 H8 119.0 . . ?
C5 C9 C8 116.1(3) . . ?
C5 C9 H9 122.0 . . ?
C8 C9 H9 122.0 . . ?
C2 C10 H10A 109.5 . . ?
C2 C10 H10B 109.5 . . ?
H10A C10 H10B 109.5 . . ?
C2 C10 H10C 109.5 . . ?
H10A C10 H10C 109.5 . . ?
H10B C10 H10C 109.5 . . ?
C12 N11 C15 105.5(3) . . ?
C12 N11 Zn1 124.4(2) . . ?
C15 N11 Zn1 127.8(2) . . ?
N11 C12 O13 114.2(3) . . ?
N11 C12 C20 129.2(3) . . ?
O13 C12 C20 116.6(3) . . ?
C12 O13 C14 105.0(2) . . ?
C16 C14 O13 127.7(3) . . ?
C16 C14 C15 124.1(3) . . ?
O13 C14 C15 108.2(2) . . ?
C19 C15 C14 120.4(3) . . ?
C19 C15 N11 132.5(3) . . ?
C14 C15 N11 107.1(3) . . ?
C14 C16 C17 115.1(3) . . ?
C14 C16 H16 122.4 . . ?
C17 C16 H16 122.4 . . ?
C16 C17 C18 121.7(3) . . ?
C16 C17 H17 119.2 . . ?
C18 C17 H17 119.2 . . ?
C19 C18 C17 121.9(3) . . ?
C19 C18 H18 119.0 . . ?
C17 C18 H18 119.0 . . ?
C15 C19 C18 116.6(3) . . ?
C15 C19 H19 121.7 . . ?
C18 C19 H19 121.7 . . ?
C12 C20 H20A 109.5 . . ?
C12 C20 H20B 109.5 . . ?
H20A C20 H20B 109.5 . . ?
C12 C20 H20C 109.5 . . ?
H20A C20 H20C 109.5 . . ?
H20B C20 H20C 109.5 . . ?

loop_
_geom_bond_atom_site_label_1
_geom_bond_atom_site_label_2
_geom_bond_distance
_geom_bond_site_symmetry_2
_geom_bond_publ_flag
Zn1 N1 2.066(3) . ?
Zn1 N11 2.076(3) . ?
Zn1 Br2 2.3644(12) . ?
Zn1 Br1 2.3863(13) . ?
N1 C2 1.300(4) . ?
N1 C5 1.419(4) . ?
C2 O3 1.355(4) . ?
C2 C10 1.481(4) . ?
O3 C4 1.392(4) . ?
C4 C6 1.377(4) . ?
C4 C5 1.389(5) . ?
C5 C9 1.388(4) . ?
C6 C7 1.386(4) . ?
C6 H6 0.9500 . ?
C7 C8 1.406(5) . ?
C7 H7 0.9500 . ?
C8 C9 1.394(4) . ?
C8 H8 0.9500 . ?
C9 H9 0.9500 . ?
C10 H10A 0.9800 . ?
C10 H10B 0.9800 . ?
C10 H10C 0.9800 . ?
N11 C12 1.305(4) . ?
N11 C15 1.419(4) . ?
C12 O13 1.356(4) . ?
C12 C20 1.476(4) . ?
O13 C14 1.384(4) . ?
C14 C16 1.380(4) . ?
C14 C15 1.385(5) . ?
C15 C19 1.382(4) . ?
C16 C17 1.390(5) . ?
C16 H16 0.9500 . ?
C17 C18 1.395(5) . ?
C17 H17 0.9500 . ?
C18 C19 1.391(4) . ?
C18 H18 0.9500 . ?
C19 H19 0.9500 . ?
C20 H20A 0.9800 . ?
C20 H20B 0.9800 . ?
C20 H20C 0.9800 . ?
